data_4032285
loop_
_publ_author_name
'Borra, Satheesh'
'Chandrasekhar, D.'
'Adhikary, Susanta'
'Rasala, Sandeep'
'Gokulnath, Sabapathi'
'Maurya, Ram Awatar'

_publ_section_title
;
 Visible-Light Driven Photocascade Catalysis: Union of
 N,N-Dimethylanilines and \a-Azidochalcones in Flow Microreactors.
;
_journal_issue 4
_journal_name_full 'The Journal of organic chemistry'
_journal_page_first 2249
_journal_page_last 2256
_journal_paper_doi 10.1021/acs.joc.6b02932
_journal_volume 82
_journal_year 2017
_chemical_formula_moiety 'C24 H20 Cl I N2 O2'
_chemical_formula_sum 'C24 H20 Cl I N2 O2'
_chemical_formula_weight 530.77
_chemical_name_systematic
;
 ?
;
_space_group_crystal_system monoclinic
_space_group_IT_number 14
_space_group_name_Hall '-P 2yn'
_space_group_name_H-M_alt 'P 1 21/n 1'
_symmetry_space_group_name_Hall '-P 2yn'
_symmetry_space_group_name_H-M 'P 1 21/n 1'
_atom_sites_solution_hydrogens geom
_audit_creation_method SHELXL-2014
_cell_angle_alpha 90
_cell_angle_beta 95.3310(10)
_cell_angle_gamma 90
_cell_formula_units_Z 4
_cell_length_a 9.9103(3)
_cell_length_b 11.3423(3)
_cell_length_c 19.3768(5)
_cell_measurement_reflns_used 7040
_cell_measurement_temperature 296(2)
_cell_measurement_theta_max 27.11
_cell_measurement_theta_min 2.77
_cell_volume 2168.64(10)
_computing_cell_refinement 'Bruker SAINT'
_computing_data_collection 'Bruker APEX2'
_computing_data_reduction 'Bruker SAINT'
_computing_molecular_graphics 'Bruker SHELXTL'
_computing_publication_material 'Bruker SHELXTL'
_computing_structure_refinement 'SHELXL-2014 (Sheldrick, 2014)'
_computing_structure_solution 'SHELXL-2014 (Sheldrick, 2014)'
_diffrn_ambient_temperature 296(2)
_diffrn_detector_area_resol_mean 0
_diffrn_measured_fraction_theta_full 0.999
_diffrn_measured_fraction_theta_max 0.999
_diffrn_measurement_device_type 'Bruker APEX-II CCD'
_diffrn_measurement_method '\f and \w scans'
_diffrn_radiation_type MoK\a
_diffrn_radiation_wavelength 0.71073
_diffrn_reflns_av_R_equivalents 0.0168
_diffrn_reflns_av_unetI/netI 0.0165
_diffrn_reflns_Laue_measured_fraction_full 0.999
_diffrn_reflns_Laue_measured_fraction_max 0.999
_diffrn_reflns_limit_h_max 12
_diffrn_reflns_limit_h_min -12
_diffrn_reflns_limit_k_max 13
_diffrn_reflns_limit_k_min -13
_diffrn_reflns_limit_l_max 23
_diffrn_reflns_limit_l_min -23
_diffrn_reflns_number 17324
_diffrn_reflns_point_group_measured_fraction_full 0.999
_diffrn_reflns_point_group_measured_fraction_max 0.999
_diffrn_reflns_theta_full 25.242
_diffrn_reflns_theta_max 25.999
_diffrn_reflns_theta_min 2.404
_diffrn_source 'sealed tube'
_exptl_absorpt_coefficient_mu 1.623
_exptl_absorpt_correction_T_max 0.7928
_exptl_absorpt_correction_T_min 0.7372
_exptl_absorpt_correction_type multi-scan
_exptl_absorpt_process_details SADABS
_exptl_crystal_colour blue
_exptl_crystal_density_diffrn 1.626
_exptl_crystal_density_meas 1.625
_exptl_crystal_density_method NONE
_exptl_crystal_description block
_exptl_crystal_F_000 1056
_exptl_crystal_size_max 0.200
_exptl_crystal_size_mid 0.200
_exptl_crystal_size_min 0.150
_refine_diff_density_max 0.421
_refine_diff_density_min -0.235
_refine_diff_density_rms 0.063
_refine_ls_extinction_method none
_refine_ls_goodness_of_fit_ref 1.032
_refine_ls_hydrogen_treatment constr
_refine_ls_matrix_type full
_refine_ls_number_parameters 272
_refine_ls_number_reflns 4256
_refine_ls_number_restraints 0
_refine_ls_restrained_S_all 1.032
_refine_ls_R_factor_all 0.0428
_refine_ls_R_factor_gt 0.0312
_refine_ls_shift/su_max 0.001
_refine_ls_shift/su_mean 0.000
_refine_ls_structure_factor_coef Fsqd
_refine_ls_weighting_details 'w=1/[\s^2^(Fo^2^)+(0.0466P)^2^+1.2426P] where P=(Fo^2^+2Fc^2^)/3'
_refine_ls_weighting_scheme calc
_refine_ls_wR_factor_gt 0.0817
_refine_ls_wR_factor_ref 0.0907
_reflns_Friedel_coverage 0.000
_reflns_number_gt 3429
_reflns_number_total 4256
_reflns_threshold_expression 'I > 2\s(I)'
_cod_data_source_file jo6b02932_si_003.cif
_cod_data_source_block shelx
_cod_database_code 4032285
_shelx_space_group_comment
;
The symmetry employed for this shelxl refinement is uniquely defined
by the following loop, which should always be used as a source of
symmetry information in preference to the above space-group names.
They are only intended as comments.
;
_shelx_estimated_absorpt_t_min 0.737
_shelx_estimated_absorpt_t_max 0.793
_shelxl_version_number 2014-3

loop_
_space_group_symop_operation_xyz
'x, y, z'
'-x+1/2, y+1/2, -z+1/2'
'-x, -y, -z'
'x-1/2, -y-1/2, z-1/2'

loop_
_atom_site_label
_atom_site_type_symbol
_atom_site_fract_x
_atom_site_fract_y
_atom_site_fract_z
_atom_site_U_iso_or_equiv
_atom_site_adp_type
_atom_site_occupancy
_atom_site_site_symmetry_order
_atom_site_calc_flag
_atom_site_refinement_flags_posn
_atom_site_refinement_flags_adp
C1 C 0.5383(3) 0.6476(3) 0.16418(15) 0.0493(7) Uani 1 1 d . .
H1A H 0.5472 0.6985 0.1246 0.059 Uiso 1 1 calc R U
H1B H 0.6281 0.6237 0.1832 0.059 Uiso 1 1 calc R U
C2 C 0.3169(3) 0.5637(3) 0.15744(14) 0.0452(6) Uani 1 1 d . .
H2A H 0.2768 0.4921 0.1737 0.054 Uiso 1 1 calc R U
H2B H 0.2626 0.5921 0.1166 0.054 Uiso 1 1 calc R U
C3 C 0.3314(3) 0.6575(2) 0.21415(13) 0.0423(6) Uani 1 1 d . .
C4 C 0.4359(3) 0.6291(2) 0.27292(14) 0.0432(6) Uani 1 1 d . .
H4 H 0.4757 0.5502 0.2713 0.052 Uiso 1 1 calc R U
C5 C 0.4342(3) 0.6800(3) 0.34360(14) 0.0442(6) Uani 1 1 d . .
C6 C 0.4577(3) 0.7993(3) 0.35783(14) 0.0473(6) Uani 1 1 d . .
H6 H 0.4741 0.8508 0.3222 0.057 Uiso 1 1 calc R U
C7 C 0.4566(3) 0.8411(3) 0.42472(16) 0.0529(7) Uani 1 1 d . .
H7 H 0.4702 0.9209 0.4340 0.063 Uiso 1 1 calc R U
C8 C 0.4352(3) 0.7640(3) 0.47775(14) 0.0515(7) Uani 1 1 d . .
C9 C 0.4112(3) 0.6469(3) 0.46503(16) 0.0570(7) Uani 1 1 d . .
H9 H 0.3952 0.5960 0.5010 0.068 Uiso 1 1 calc R U
C10 C 0.4109(3) 0.6050(3) 0.39769(15) 0.0524(7) Uani 1 1 d . .
H10 H 0.3948 0.5254 0.3887 0.063 Uiso 1 1 calc R U
C11 C 0.2130(3) 0.7377(2) 0.22396(13) 0.0445(6) Uani 1 1 d . .
C12 C 0.0923(3) 0.6848(2) 0.25098(13) 0.0419(6) Uani 1 1 d . .
C13 C 0.0912(3) 0.5689(2) 0.27449(14) 0.0464(6) Uani 1 1 d . .
H13 H 0.1682 0.5226 0.2727 0.056 Uiso 1 1 calc R U
C14 C -0.0218(3) 0.5213(3) 0.30045(15) 0.0500(7) Uani 1 1 d . .
H14 H -0.0211 0.4433 0.3153 0.060 Uiso 1 1 calc R U
C15 C -0.1359(3) 0.5899(3) 0.30431(14) 0.0496(6) Uani 1 1 d . .
C16 C -0.1363(3) 0.7070(3) 0.28174(15) 0.0553(7) Uani 1 1 d . .
H16 H -0.2130 0.7536 0.2842 0.066 Uiso 1 1 calc R U
C17 C -0.0236(3) 0.7528(3) 0.25598(14) 0.0513(7) Uani 1 1 d . .
H17 H -0.0242 0.8309 0.2415 0.062 Uiso 1 1 calc R U
C18 C -0.2520(3) 0.4403(4) 0.35858(18) 0.0698(9) Uani 1 1 d . .
H18A H -0.2368 0.3823 0.3240 0.105 Uiso 1 1 calc R U
H18B H -0.3379 0.4260 0.3762 0.105 Uiso 1 1 calc R U
H18C H -0.1812 0.4353 0.3958 0.105 Uiso 1 1 calc R U
C19 C 0.4992(3) 0.4561(3) 0.10220(13) 0.0440(6) Uani 1 1 d . .
C20 C 0.4157(3) 0.3612(3) 0.08159(15) 0.0523(7) Uani 1 1 d . .
H20 H 0.3269 0.3602 0.0935 0.063 Uiso 1 1 calc R U
C21 C 0.4620(3) 0.2687(3) 0.04390(15) 0.0539(7) Uani 1 1 d . .
H21 H 0.4052 0.2055 0.0311 0.065 Uiso 1 1 calc R U
C22 C 0.5930(3) 0.2705(3) 0.02544(14) 0.0508(7) Uani 1 1 d . .
C23 C 0.6759(3) 0.3649(3) 0.04343(16) 0.0578(8) Uani 1 1 d . .
H23 H 0.7635 0.3664 0.0299 0.069 Uiso 1 1 calc R U
C24 C 0.6307(3) 0.4570(3) 0.08116(15) 0.0555(7) Uani 1 1 d . .
H24 H 0.6878 0.5204 0.0928 0.067 Uiso 1 1 calc R U
N1 N 0.4678(2) 0.7090(2) 0.21658(11) 0.0460(5) Uani 1 1 d . .
N2 N 0.4565(2) 0.5451(2) 0.14368(13) 0.0527(6) Uani 1 1 d . .
O1 O -0.2520(2) 0.5529(2) 0.32897(12) 0.0691(6) Uani 1 1 d . .
O2 O 0.2185(2) 0.84213(19) 0.21060(13) 0.0662(6) Uani 1 1 d . .
Cl1 Cl 0.43795(11) 0.81719(10) 0.56247(4) 0.0804(3) Uani 1 1 d . .
I1 I 0.66522(2) 0.13173(2) -0.03259(2) 0.07469(12) Uani 1 1 d . .

loop_
_atom_site_aniso_label
_atom_site_aniso_U_11
_atom_site_aniso_U_22
_atom_site_aniso_U_33
_atom_site_aniso_U_23
_atom_site_aniso_U_13
_atom_site_aniso_U_12
C1 0.0447(14) 0.0505(18) 0.0532(15) -0.0038(12) 0.0075(12) -0.0106(12)
C2 0.0392(13) 0.0478(17) 0.0494(14) -0.0067(12) 0.0075(11) -0.0060(11)
C3 0.0401(13) 0.0398(15) 0.0472(14) -0.0016(11) 0.0054(10) -0.0068(11)
C4 0.0408(13) 0.0389(15) 0.0502(14) -0.0009(11) 0.0051(11) -0.0026(11)
C5 0.0380(13) 0.0450(16) 0.0491(14) -0.0017(12) 0.0020(10) 0.0016(11)
C6 0.0443(14) 0.0437(17) 0.0533(15) 0.0038(12) 0.0013(11) -0.0005(12)
C7 0.0490(15) 0.0458(17) 0.0628(17) -0.0101(13) -0.0010(13) -0.0009(12)
C8 0.0426(14) 0.060(2) 0.0513(15) -0.0087(14) 0.0037(11) 0.0041(13)
C9 0.0644(18) 0.057(2) 0.0505(16) 0.0052(14) 0.0115(13) -0.0002(15)
C10 0.0612(17) 0.0420(17) 0.0546(16) -0.0004(13) 0.0088(13) -0.0045(13)
C11 0.0488(14) 0.0354(16) 0.0483(14) -0.0022(11) 0.0002(11) -0.0011(11)
C12 0.0443(14) 0.0384(15) 0.0422(13) -0.0033(11) 0.0005(10) 0.0029(11)
C13 0.0434(14) 0.0401(16) 0.0564(15) 0.0003(12) 0.0075(11) 0.0067(11)
C14 0.0507(15) 0.0428(17) 0.0570(16) 0.0039(12) 0.0086(12) 0.0054(12)
C15 0.0421(14) 0.0598(19) 0.0467(14) -0.0016(13) 0.0035(11) 0.0003(13)
C16 0.0440(15) 0.0577(19) 0.0638(17) -0.0004(15) 0.0025(13) 0.0165(14)
C17 0.0540(16) 0.0413(16) 0.0573(16) 0.0034(13) -0.0014(13) 0.0099(12)
C18 0.0577(19) 0.083(3) 0.070(2) 0.0019(19) 0.0127(15) -0.0180(18)
C19 0.0388(13) 0.0515(17) 0.0421(13) -0.0001(11) 0.0063(10) -0.0027(11)
C20 0.0394(14) 0.062(2) 0.0564(16) -0.0109(14) 0.0088(12) -0.0068(13)
C21 0.0470(15) 0.0589(19) 0.0560(16) -0.0117(14) 0.0055(12) -0.0044(13)
C22 0.0497(15) 0.0569(19) 0.0457(14) -0.0040(13) 0.0045(11) 0.0094(13)
C23 0.0379(14) 0.077(2) 0.0605(17) -0.0087(15) 0.0136(12) -0.0022(14)
C24 0.0431(15) 0.061(2) 0.0628(17) -0.0087(15) 0.0097(12) -0.0125(13)
N1 0.0432(12) 0.0443(13) 0.0506(12) -0.0026(10) 0.0055(9) -0.0082(10)
N2 0.0395(12) 0.0569(16) 0.0634(14) -0.0181(12) 0.0136(10) -0.0120(10)
O1 0.0467(11) 0.0837(18) 0.0791(15) 0.0123(13) 0.0172(10) -0.0002(11)
O2 0.0652(14) 0.0408(13) 0.0938(17) 0.0051(11) 0.0141(12) -0.0002(10)
Cl1 0.0959(7) 0.0890(7) 0.0567(5) -0.0197(4) 0.0088(4) -0.0028(5)
I1 0.07463(17) 0.0766(2) 0.07363(17) -0.01665(11) 0.01101(12) 0.02018(12)

loop_
_atom_type_symbol
_atom_type_description
_atom_type_scat_dispersion_real
_atom_type_scat_dispersion_imag
_atom_type_scat_source
C C 0.0033 0.0016 'International Tables Vol C Tables 4.2.6.8 and 6.1.1.4'
H H 0.0000 0.0000 'International Tables Vol C Tables 4.2.6.8 and 6.1.1.4'
N N 0.0061 0.0033 'International Tables Vol C Tables 4.2.6.8 and 6.1.1.4'
O O 0.0106 0.0060 'International Tables Vol C Tables 4.2.6.8 and 6.1.1.4'
Cl Cl 0.1484 0.1585 'International Tables Vol C Tables 4.2.6.8 and 6.1.1.4'
I I -0.4742 1.8119 'International Tables Vol C Tables 4.2.6.8 and 6.1.1.4'

loop_
_geom_angle_atom_site_label_1
_geom_angle_atom_site_label_2
_geom_angle_atom_site_label_3
_geom_angle
N2 C1 N1 106.3(2)
N2 C1 H1A 110.5
N1 C1 H1A 110.5
N2 C1 H1B 110.5
N1 C1 H1B 110.5
H1A C1 H1B 108.7
N2 C2 C3 101.9(2)
N2 C2 H2A 111.4
C3 C2 H2A 111.4
N2 C2 H2B 111.4
C3 C2 H2B 111.4
H2A C2 H2B 109.2
N1 C3 C4 59.52(16)
N1 C3 C11 118.6(2)
C4 C3 C11 121.5(2)
N1 C3 C2 109.0(2)
C4 C3 C2 114.1(2)
C11 C3 C2 119.2(2)
N1 C4 C5 117.7(2)
N1 C4 C3 59.17(16)
C5 C4 C3 123.3(2)
N1 C4 H4 115.0
C5 C4 H4 115.0
C3 C4 H4 115.0
C10 C5 C6 118.8(3)
C10 C5 C4 118.3(3)
C6 C5 C4 122.8(3)
C7 C6 C5 120.2(3)
C7 C6 H6 119.9
C5 C6 H6 119.9
C8 C7 C6 119.8(3)
C8 C7 H7 120.1
C6 C7 H7 120.1
C9 C8 C7 121.1(3)
C9 C8 Cl1 119.5(2)
C7 C8 Cl1 119.4(2)
C8 C9 C10 119.1(3)
C8 C9 H9 120.4
C10 C9 H9 120.4
C5 C10 C9 121.0(3)
C5 C10 H10 119.5
C9 C10 H10 119.5
O2 C11 C12 121.7(3)
O2 C11 C3 120.7(3)
C12 C11 C3 117.6(2)
C13 C12 C17 117.9(2)
C13 C12 C11 122.1(2)
C17 C12 C11 120.0(3)
C14 C13 C12 121.3(2)
C14 C13 H13 119.3
C12 C13 H13 119.3
C13 C14 C15 119.7(3)
C13 C14 H14 120.1
C15 C14 H14 120.1
O1 C15 C14 124.9(3)
O1 C15 C16 115.2(3)
C14 C15 C16 119.8(3)
C17 C16 C15 119.7(3)
C17 C16 H16 120.2
C15 C16 H16 120.2
C16 C17 C12 121.5(3)
C16 C17 H17 119.3
C12 C17 H17 119.3
O1 C18 H18A 109.5
O1 C18 H18B 109.5
H18A C18 H18B 109.5
O1 C18 H18C 109.5
H18A C18 H18C 109.5
H18B C18 H18C 109.5
N2 C19 C20 121.6(2)
N2 C19 C24 120.6(2)
C20 C19 C24 117.8(3)
C21 C20 C19 121.4(3)
C21 C20 H20 119.3
C19 C20 H20 119.3
C22 C21 C20 119.5(3)
C22 C21 H21 120.2
C20 C21 H21 120.2
C23 C22 C21 120.1(3)
C23 C22 I1 119.7(2)
C21 C22 I1 120.2(2)
C22 C23 C24 120.7(3)
C22 C23 H23 119.7
C24 C23 H23 119.7
C23 C24 C19 120.5(3)
C23 C24 H24 119.7
C19 C24 H24 119.7
C1 N1 C3 106.6(2)
C1 N1 C4 111.7(2)
C3 N1 C4 61.31(17)
C19 N2 C2 124.3(2)
C19 N2 C1 123.4(2)
C2 N2 C1 110.6(2)
C15 O1 C18 117.3(3)

loop_
_geom_bond_atom_site_label_1
_geom_bond_atom_site_label_2
_geom_bond_distance
C1 N2 1.452(4)
C1 N1 1.462(4)
C1 H1A 0.9700
C1 H1B 0.9700
C2 N2 1.448(3)
C2 C3 1.526(4)
C2 H2A 0.9700
C2 H2B 0.9700
C3 N1 1.470(3)
C3 C4 1.502(4)
C3 C11 1.511(4)
C4 N1 1.475(3)
C4 C5 1.488(4)
C4 H4 0.9800
C5 C10 1.386(4)
C5 C6 1.396(4)
C6 C7 1.381(4)
C6 H6 0.9300
C7 C8 1.381(4)
C7 H7 0.9300
C8 C9 1.368(4)
C8 Cl1 1.747(3)
C9 C10 1.388(4)
C9 H9 0.9300
C10 H10 0.9300
C11 O2 1.214(3)
C11 C12 1.477(4)
C12 C13 1.392(4)
C12 C17 1.394(4)
C13 C14 1.380(4)
C13 H13 0.9300
C14 C15 1.380(4)
C14 H14 0.9300
C15 O1 1.353(3)
C15 C16 1.399(5)
C16 C17 1.368(4)
C16 H16 0.9300
C17 H17 0.9300
C18 O1 1.401(4)
C18 H18A 0.9600
C18 H18B 0.9600
C18 H18C 0.9600
C19 N2 1.381(4)
C19 C20 1.394(4)
C19 C24 1.400(4)
C20 C21 1.381(4)
C20 H20 0.9300
C21 C22 1.379(4)
C21 H21 0.9300
C22 C23 1.374(4)
C22 I1 2.099(3)
C23 C24 1.374(4)
C23 H23 0.9300
C24 H24 0.9300

loop_
_geom_hbond_atom_site_label_D
_geom_hbond_atom_site_label_H
_geom_hbond_atom_site_label_A
_geom_hbond_distance_DH
_geom_hbond_distance_HA
_geom_hbond_distance_DA
_geom_hbond_angle_DHA
_geom_hbond_site_symmetry_A
C1 H1A I1 0.97 3.26 3.985(3) 133.0 3_665
C1 H1A I1 0.97 3.26 3.985(3) 133.0 3_665
